data_4031975
loop_
_publ_author_name
'Vasilenko, Vladislav'
'Roth, Torsten'
'Blasius, Clemens K.'
'Intorp, Sebastian N.'
'Wadepohl, Hubert'
'Gade, Lutz H.'

_publ_section_title
;
 A modular approach to neutral P,N-ligands: synthesis and coordination
 chemistry.
;
_journal_name_full 'Beilstein journal of organic chemistry'
_journal_page_first 846
_journal_page_last 853
_journal_paper_doi 10.3762/bjoc.12.83
_journal_volume 12
_journal_year 2016
_chemical_formula_moiety 'C31 H33 Cl2 N2 P Pd, 3(C H2 Cl2)'
_chemical_formula_sum 'C34 H39 Cl8 N2 P Pd'
_chemical_formula_weight 896.64
_space_group_crystal_system monoclinic
_space_group_IT_number 14
_space_group_name_Hall '-P 2ybc'
_space_group_name_H-M_alt 'P 1 21/c 1'
_symmetry_cell_setting monoclinic
_symmetry_Int_Tables_number 14
_symmetry_space_group_name_Hall '-P 2ybc'
_symmetry_space_group_name_H-M 'P 1 21/c 1'
_atom_sites_solution_hydrogens mixed
_atom_sites_solution_primary iterative
_atom_sites_solution_secondary difmap
_audit_block_code ga_vv1=ga_tro118
_audit_creation_date
;
'Thu Dec 04 14:01:32 2014'
;
_audit_creation_method
;
Olex2 1.2
(compiled 2014.11.28 svn.r3107 for OlexSys, GUI svn.r4959)
;
_audit_update_record '04.12.2014 14:18:49 CET UTC+01:00  encif 1.29'
_cell_angle_alpha 90
_cell_angle_beta 92.3283(4)
_cell_angle_gamma 90
_cell_formula_units_Z 4
_cell_length_a 11.63996(6)
_cell_length_b 22.90211(13)
_cell_length_c 14.66629(6)
_cell_measurement_reflns_used 96917
_cell_measurement_temperature 120(1)
_cell_measurement_theta_max 70.7110
_cell_measurement_theta_min 4.2540
_cell_volume 3906.51(3)
_computing_cell_refinement
;
CrysAlisPro, Agilent Technologies,
Version 1.171.37.35 (release 13-08-2014 CrysAlis171 .NET)
(compiled Aug 13 2014,18:06:01)
;
_computing_data_collection
;
CrysAlisPro, Agilent Technologies,
Version 1.171.37.35 (release 13-08-2014 CrysAlis171 .NET)
(compiled Aug 13 2014,18:06:01)
;
_computing_data_reduction
;
CrysAlisPro, Agilent Technologies,
Version 1.171.37.35 (release 13-08-2014 CrysAlis171 .NET)
(compiled Aug 13 2014,18:06:01)
;
_computing_molecular_graphics 'Olex2 (Dolomanov et al., 2009)'
_computing_publication_material 'encif (Wadepohl, 2009-14); encifer 1.5 (CCDC, 2014)'
_computing_structure_refinement 'ShelXL (Sheldrick, 2008)'
_computing_structure_solution 'SUPERFLIP (Palatinus, 2007-2009)'
_diffrn_ambient_environment 'perfluoro polyether oil / N~2~'
_diffrn_ambient_temperature 120(1)
_diffrn_detector 'CCD plate'
_diffrn_detector_area_resol_mean 7.9621
_diffrn_detector_type Eos
_diffrn_measured_fraction_theta_full 1.000
_diffrn_measured_fraction_theta_max 0.995
_diffrn_measurement_details
;
  1 omega  -69.00   18.00   1.0000    1.0000
omega____ theta____ kappa____ phi______ frames
    -        0.0000  -57.0000  150.0000 87

  2 omega  -24.00   26.00   1.0000    1.0000
omega____ theta____ kappa____ phi______ frames
    -        0.0000   38.0000 -150.0000 50

  3 omega  -30.00   17.00   1.0000    1.0000
omega____ theta____ kappa____ phi______ frames
    -        0.0000  -57.0000 -120.0000 47

  4 omega  -71.00   35.00   1.0000    1.0000
omega____ theta____ kappa____ phi______ frames
    -        0.0000  -22.0000  -29.0000 106

  5 omega   32.00   69.00   1.0000    1.0000
omega____ theta____ kappa____ phi______ frames
    -        0.0000   57.0000  -60.0000 37

  6 omega   -8.00   30.00   1.0000    1.0000
omega____ theta____ kappa____ phi______ frames
    -        0.0000   57.0000  -60.0000 38

  7 omega   25.00   64.00   1.0000    1.0000
omega____ theta____ kappa____ phi______ frames
    -        0.0000   57.0000   90.0000 39

  8 omega   -3.00   33.00   1.0000    1.0000
omega____ theta____ kappa____ phi______ frames
    -       26.0000   80.0000  -50.2162 36

  9 omega   -1.00   24.00   1.0000    2.0000
omega____ theta____ kappa____ phi______ frames
    -       30.0000   79.0000   13.8621 25

 10 omega    3.00   28.00   1.0000    2.0000
omega____ theta____ kappa____ phi______ frames
    -       34.0000   78.0000  136.0258 25

 11 omega    6.00   31.00   1.0000    2.0000
omega____ theta____ kappa____ phi______ frames
    -       38.0000   80.0000  -26.1926 25

 12 omega    7.00   36.00   1.0000    2.0000
omega____ theta____ kappa____ phi______ frames
    -       38.0000   79.0000  178.8307 29

 13 omega    7.00   32.00   1.0000    2.0000
omega____ theta____ kappa____ phi______ frames
    -       38.0000   79.0000   47.2132 25

 14 omega   80.00  107.00   1.0000    2.0000
omega____ theta____ kappa____ phi______ frames
    -       42.0000   77.0000  -69.0234 27

 15 omega   11.00   36.00   1.0000    2.0000
omega____ theta____ kappa____ phi______ frames
    -       42.0000   78.0000  105.4770 25

 16 omega   14.00   39.00   1.0000    2.0000
omega____ theta____ kappa____ phi______ frames
    -       42.0000   77.0000  -69.0234 25

 17 omega   14.00   42.00   1.0000    2.0000
omega____ theta____ kappa____ phi______ frames
    -       46.0000   80.0000  177.6452 28

 18 omega   17.00   44.00   1.0000    2.0000
omega____ theta____ kappa____ phi______ frames
    -       46.0000   77.0000  -33.4778 27

 19 omega   15.00   40.00   1.0000    2.0000
omega____ theta____ kappa____ phi______ frames
    -       46.0000   78.0000  135.6413 25

 20 omega   14.00   39.00   1.0000    2.0000
omega____ theta____ kappa____ phi______ frames
    -       46.0000   80.0000 -146.1192 25

 21 omega   15.00   40.00   1.0000    2.0000
omega____ theta____ kappa____ phi______ frames
    -       46.0000   78.0000  102.6735 25

 22 omega   16.00   41.00   1.0000    2.0000
omega____ theta____ kappa____ phi______ frames
    -       46.0000   78.0000   39.9970 25

 23 omega   19.00   44.00   1.0000    2.0000
omega____ theta____ kappa____ phi______ frames
    -       50.0000   79.0000  167.8454 25

 24 omega   19.00   44.00   1.0000    2.0000
omega____ theta____ kappa____ phi______ frames
    -       50.0000   78.0000    8.7986 25

 25 omega   19.00   44.00   1.0000    2.0000
omega____ theta____ kappa____ phi______ frames
    -       50.0000   79.0000  -11.8080 25

 26 omega   19.00   46.00   1.0000    2.0000
omega____ theta____ kappa____ phi______ frames
    -       50.0000   78.0000  -71.8814 27

 27 omega   19.00   45.00   1.0000    2.0000
omega____ theta____ kappa____ phi______ frames
    -       50.0000   78.0000 -114.9954 26

 28 omega   20.00   48.00   1.0000    2.0000
omega____ theta____ kappa____ phi______ frames
    -       50.0000   77.0000 -140.6182 28

 29 omega   21.00   46.00   1.0000    2.0000
omega____ theta____ kappa____ phi______ frames
    -       50.0000   77.0000   63.4293 25

 30 omega   19.00   44.00   1.0000    2.0000
omega____ theta____ kappa____ phi______ frames
    -       50.0000   79.0000  -38.9306 25

 31 omega   24.00   51.00   1.0000    2.0000
omega____ theta____ kappa____ phi______ frames
    -       54.0000   77.0000    0.0000 27

 32 omega   24.00   52.00   1.0000    2.0000
omega____ theta____ kappa____ phi______ frames
    -       54.0000   77.0000  150.0000 28

 33 omega   25.00   52.00   1.0000    2.0000
omega____ theta____ kappa____ phi______ frames
    -       54.0000   77.0000   60.0000 27

 34 omega  -16.00   85.00   1.0000    2.0000
omega____ theta____ kappa____ phi______ frames
    -       54.0000  -80.0000   97.3582 101

 35 omega   27.00   54.00   1.0000    2.0000
omega____ theta____ kappa____ phi______ frames
    -       54.0000   77.0000   90.0000 27

 36 omega   23.00   48.00   1.0000    2.0000
omega____ theta____ kappa____ phi______ frames
    -       54.0000   78.0000 -129.7549 25

 37 omega   26.00   55.00   1.0000    2.0000
omega____ theta____ kappa____ phi______ frames
    -       54.0000   75.0000  -75.7526 29

 38 omega   24.00   51.00   1.0000    2.0000
omega____ theta____ kappa____ phi______ frames
    -       54.0000   77.0000  120.0000 27

 39 omega   25.00   50.00   1.0000    2.0000
omega____ theta____ kappa____ phi______ frames
    -       54.0000   77.0000  132.8650 25

 40 omega   27.00   54.00   1.0000    2.0000
omega____ theta____ kappa____ phi______ frames
    -       54.0000   77.0000  -60.0000 27

 41 omega   24.00   51.00   1.0000    2.0000
omega____ theta____ kappa____ phi______ frames
    -       54.0000   77.0000   30.0000 27

 42 omega   26.00   53.00   1.0000    2.0000
omega____ theta____ kappa____ phi______ frames
    -       54.0000   75.0000 -168.5368 27

 43 omega   29.00   57.00   1.0000    2.0000
omega____ theta____ kappa____ phi______ frames
    -       58.0000   77.0000  -93.2717 28

 44 omega   29.00   56.00   1.0000    2.0000
omega____ theta____ kappa____ phi______ frames
    -       58.0000   75.0000  -35.1904 27

 45 omega   31.00   60.00   1.0000    2.0000
omega____ theta____ kappa____ phi______ frames
    -       58.0000   72.0000  104.2104 29

 46 omega   28.00   61.00   1.0000    2.0000
omega____ theta____ kappa____ phi______ frames
    -       58.0000   77.0000  -78.3577 33

 47 omega  -13.00   77.00   1.0000    2.0000
omega____ theta____ kappa____ phi______ frames
    -       58.0000  -79.0000   17.6666 90

 48 omega   29.00   56.00   1.0000    2.0000
omega____ theta____ kappa____ phi______ frames
    -       58.0000   77.0000 -131.9413 27

 49 omega   30.00   56.00   1.0000    2.0000
omega____ theta____ kappa____ phi______ frames
    -       58.0000   76.0000   66.2038 26

 50 omega   28.00   55.00   1.0000    2.0000
omega____ theta____ kappa____ phi______ frames
    -       58.0000   77.0000  166.0495 27

 51 omega   28.00   55.00   1.0000    2.0000
omega____ theta____ kappa____ phi______ frames
    -       58.0000   77.0000  124.9617 27

 52 omega   38.00   65.00   1.0000    2.0000
omega____ theta____ kappa____ phi______ frames
    -       62.0000   68.0000 -143.2709 27

 53 omega   36.00   69.00   1.0000    2.0000
omega____ theta____ kappa____ phi______ frames
    -       62.0000   72.0000   27.4595 33

 54 omega   50.00   77.00   1.0000    2.0000
omega____ theta____ kappa____ phi______ frames
    -       62.0000  -80.0000  150.8642 27

 55 omega   48.00   75.00   1.0000    2.0000
omega____ theta____ kappa____ phi______ frames
    -       62.0000  -80.0000  -71.6313 27

 56 omega   36.00   62.00   1.0000    2.0000
omega____ theta____ kappa____ phi______ frames
    -       62.0000   70.0000  -59.0344 26

 57 omega   40.00   67.00   1.0000    2.0000
omega____ theta____ kappa____ phi______ frames
    -       62.0000   72.0000  -21.6683 27

 58 omega   33.00   60.00   1.0000    2.0000
omega____ theta____ kappa____ phi______ frames
    -       62.0000   77.0000 -124.0810 27

 59 omega   37.00   62.00   1.0000    2.0000
omega____ theta____ kappa____ phi______ frames
    -       62.0000   70.0000   74.8654 25

 60 omega   -5.00   94.00   1.0000    2.0000
omega____ theta____ kappa____ phi______ frames
    -       62.0000  -80.0000 -143.5566 99

 61 omega   38.00   79.00   1.0000    2.0000
omega____ theta____ kappa____ phi______ frames
    -       66.0000   73.0000   -3.8520 41

 62 omega   38.00   65.00   1.0000    2.0000
omega____ theta____ kappa____ phi______ frames
    -       66.0000   77.0000 -114.0289 27

 63 omega   46.00  101.00   1.0000    2.0000
omega____ theta____ kappa____ phi______ frames
    -       66.0000   69.0000  164.7676 55

 64 omega   37.00   64.00   1.0000    2.0000
omega____ theta____ kappa____ phi______ frames
    -       66.0000   76.0000   81.8883 27

 65 omega   37.00   67.00   1.0000    2.0000
omega____ theta____ kappa____ phi______ frames
    -       66.0000   76.0000   34.1126 30

 66 omega   42.00   77.00   1.0000    2.0000
omega____ theta____ kappa____ phi______ frames
    -       70.0000   74.0000   87.6404 35

 67 omega   47.00  118.00   1.0000    2.0000
omega____ theta____ kappa____ phi______ frames
    -       70.0000   65.0000   70.5529 71

 68 omega   48.00  116.00   1.0000    2.0000
omega____ theta____ kappa____ phi______ frames
    -       70.0000   62.0000    4.7205 68

 69 omega   42.00   84.00   1.0000    2.0000
omega____ theta____ kappa____ phi______ frames
    -       70.0000   75.0000 -129.5509 42

 70 omega   40.00   83.00   1.0000    2.0000
omega____ theta____ kappa____ phi______ frames
    -       70.0000   77.0000  131.6767 43

 71 omega   42.00   67.00   1.0000    2.0000
omega____ theta____ kappa____ phi______ frames
    -       70.0000   75.0000  -49.2049 25

 72 omega   42.00   77.00   1.0000    2.0000
omega____ theta____ kappa____ phi______ frames
    -       70.0000   75.0000  178.0190 35

 73 omega   44.00  101.00   1.0000    2.0000
omega____ theta____ kappa____ phi______ frames
    -       74.0000   77.0000 -124.6152 57

 74 omega   44.00   71.00   1.0000    2.0000
omega____ theta____ kappa____ phi______ frames
    -       74.0000   77.0000   81.2943 27

 75 omega   50.00   86.00   1.0000    2.0000
omega____ theta____ kappa____ phi______ frames
    -       74.0000   69.0000  105.5924 36

 76 omega   46.00   85.00   1.0000    2.0000
omega____ theta____ kappa____ phi______ frames
    -       74.0000   73.0000 -158.5771 39

 77 omega   44.00   76.00   1.0000    2.0000
omega____ theta____ kappa____ phi______ frames
    -       74.0000   77.0000  -80.0216 32

 78 omega   45.00   94.00   1.0000    2.0000
omega____ theta____ kappa____ phi______ frames
    -       74.0000   76.0000  -98.8930 49

 79 omega   52.00  120.00   1.0000    2.0000
omega____ theta____ kappa____ phi______ frames
    -       74.0000   77.0000  131.9921 68

 80 omega   51.00   78.00   1.0000    2.0000
omega____ theta____ kappa____ phi______ frames
    -       78.0000   71.0000   26.9116 27

 81 omega   49.00  110.00   1.0000    2.0000
omega____ theta____ kappa____ phi______ frames
    -       78.0000   76.0000  153.2224 61

 82 omega   71.00  108.00   1.0000    2.0000
omega____ theta____ kappa____ phi______ frames
    -       78.0000  -79.0000  100.6318 37

 83 omega   49.00   77.00   1.0000    2.0000
omega____ theta____ kappa____ phi______ frames
    -       78.0000   75.0000   31.5125 28

 84 omega   51.00   78.00   1.0000    2.0000
omega____ theta____ kappa____ phi______ frames
    -       78.0000   75.0000   56.7140 27

 85 omega   50.00   75.00   1.0000    2.0000
omega____ theta____ kappa____ phi______ frames
    -       78.0000   75.0000  100.2666 25

 86 omega   50.00   76.00   1.0000    2.0000
omega____ theta____ kappa____ phi______ frames
    -       78.0000   76.0000  118.8142 26

 87 omega   58.00  135.00   1.0000    2.0000
omega____ theta____ kappa____ phi______ frames
    -       78.0000   63.0000  -43.9420 77

 88 omega   70.00   97.00   1.0000    8.0000
omega____ theta____ kappa____ phi______ frames
    -       82.0000  -80.0000  -41.9008 27

 89 omega   62.00   91.00   1.0000    8.0000
omega____ theta____ kappa____ phi______ frames
    -       82.0000   57.0000   42.1279 29

 90 omega   56.00   83.00   1.0000    8.0000
omega____ theta____ kappa____ phi______ frames
    -       82.0000   70.0000  -66.6283 27

 91 omega   53.00   79.00   1.0000    8.0000
omega____ theta____ kappa____ phi______ frames
    -       82.0000   77.0000 -101.3224 26

 92 omega   54.00   80.00   1.0000    8.0000
omega____ theta____ kappa____ phi______ frames
    -       82.0000   76.0000 -119.4183 26

 93 omega   55.00   82.00   1.0000    8.0000
omega____ theta____ kappa____ phi______ frames
    -       82.0000   72.0000  -17.2282 27

 94 omega   56.00  113.00   1.0000    8.0000
omega____ theta____ kappa____ phi______ frames
    -       82.0000   70.0000   90.9975 57

 95 omega   61.00   93.00   1.0000    8.0000
omega____ theta____ kappa____ phi______ frames
    -       82.0000   61.0000  168.5548 32

 96 omega   55.00   80.00   1.0000    8.0000
omega____ theta____ kappa____ phi______ frames
    -       82.0000   73.0000  -48.2401 25

 97 omega   67.00  100.00   1.0000    8.0000
omega____ theta____ kappa____ phi______ frames
    -       86.0000   63.0000  -28.8702 33

 98 omega   68.00  106.00   1.0000    8.0000
omega____ theta____ kappa____ phi______ frames
    -       86.0000   55.0000  151.8232 38

 99 omega   68.00   95.00   1.0000    8.0000
omega____ theta____ kappa____ phi______ frames
    -       86.0000   60.0000   52.6052 27

100 omega   58.00   88.00   1.0000    8.0000
omega____ theta____ kappa____ phi______ frames
    -       86.0000   74.0000   65.0111 30

101 omega   64.00  122.00   1.0000    8.0000
omega____ theta____ kappa____ phi______ frames
    -       86.0000   62.0000 -140.0841 58

102 omega   65.00   95.00   1.0000    8.0000
omega____ theta____ kappa____ phi______ frames
    -       86.0000   57.0000 -148.7501 30

103 omega   57.00  104.00   1.0000    8.0000
omega____ theta____ kappa____ phi______ frames
    -       86.0000   76.0000  165.8288 47

104 omega   59.00  155.00   1.0000    8.0000
omega____ theta____ kappa____ phi______ frames
    -       86.0000   74.0000  -15.8130 96

105 omega   70.00  103.00   1.0000    8.0000
omega____ theta____ kappa____ phi______ frames
    -       90.0000   58.0000 -174.2579 33

106 omega   68.00   97.00   1.0000    8.0000
omega____ theta____ kappa____ phi______ frames
    -       90.0000   47.0000 -172.2454 29

107 omega   69.00  146.00   1.0000    8.0000
omega____ theta____ kappa____ phi______ frames
    -       90.0000   55.0000   61.3166 77

108 omega   64.00   93.00   1.0000    8.0000
omega____ theta____ kappa____ phi______ frames
    -       90.0000   70.0000 -107.6435 29

109 omega   64.00  115.00   1.0000    8.0000
omega____ theta____ kappa____ phi______ frames
    -       90.0000   71.0000  -70.7182 51

110 omega   62.00  158.00   1.0000    8.0000
omega____ theta____ kappa____ phi______ frames
    -       90.0000   73.0000   91.7292 96

111 omega   69.00  101.00   1.0000    8.0000
omega____ theta____ kappa____ phi______ frames
    -       90.0000   63.0000  121.2493 32

112 omega   73.00  100.00   1.0000    8.0000
omega____ theta____ kappa____ phi______ frames
    -       94.0000   56.0000   42.5741 27

113 omega   69.00   95.00   1.0000    8.0000
omega____ theta____ kappa____ phi______ frames
    -       94.0000   69.0000   43.1119 26

114 omega   71.00  159.00   1.0000    8.0000
omega____ theta____ kappa____ phi______ frames
    -       94.0000   64.0000 -134.4832 88

115 omega   72.00   99.00   1.0000    8.0000
omega____ theta____ kappa____ phi______ frames
    -       94.0000   51.0000   21.5222 27

116 omega   78.00  105.00   1.0000    8.0000
omega____ theta____ kappa____ phi______ frames
    -       98.0000   63.0000 -116.8200 27

117 omega   69.00   96.00   1.0000    8.0000
omega____ theta____ kappa____ phi______ frames
    -       98.0000   76.0000 -164.4445 27

118 omega   82.00  170.00   1.0000    8.0000
omega____ theta____ kappa____ phi______ frames
    -      102.0000   56.0000   23.9022 88

119 omega  135.00  162.00   1.0000    8.0000
omega____ theta____ kappa____ phi______ frames
    -      102.0000   73.0000  -70.6661 27

120 omega   75.00  132.00   1.0000    8.0000
omega____ theta____ kappa____ phi______ frames
    -      102.0000   73.0000  -70.6661 57

121 omega   74.00   99.00   1.0000    8.0000
omega____ theta____ kappa____ phi______ frames
    -      102.0000  -80.0000 -144.4389 25

122 omega   79.00  104.00   1.0000    8.0000
omega____ theta____ kappa____ phi______ frames
    -      108.0000   77.0000 -150.0000 25

123 omega  121.00  170.00   1.0000    8.0000
omega____ theta____ kappa____ phi______ frames
    -      108.0000   77.0000   30.0000 49

124 omega   78.00  108.00   1.0000    8.0000
omega____ theta____ kappa____ phi______ frames
    -      108.0000   77.0000   30.0000 30

125 omega   78.00  177.00   1.0000    8.0000
omega____ theta____ kappa____ phi______ frames
    -      108.0000   77.0000  -60.0000 99

126 omega   78.00  105.00   1.0000    8.0000
omega____ theta____ kappa____ phi______ frames
    -      108.0000   77.0000    0.0000 27

127 omega   78.00  105.00   1.0000    8.0000
omega____ theta____ kappa____ phi______ frames
    -      108.0000   77.0000  120.0000 27

128 omega  134.00  161.00   1.0000    8.0000
omega____ theta____ kappa____ phi______ frames
    -      108.0000   64.0000 -180.0000 27

129 omega   85.00  111.00   1.0000    8.0000
omega____ theta____ kappa____ phi______ frames
    -      108.0000   64.0000 -180.0000 26

130 omega   78.00  177.00   1.0000    8.0000
omega____ theta____ kappa____ phi______ frames
    -      108.0000   77.0000   60.0000 99

131 omega   85.00  112.00   1.0000    8.0000
omega____ theta____ kappa____ phi______ frames
    -      108.0000   64.0000  -30.0000 27

132 omega   86.00  174.00   1.0000    8.0000
omega____ theta____ kappa____ phi______ frames
    -      108.0000   64.0000  150.0000 88

133 omega   78.00  105.00   1.0000    8.0000
omega____ theta____ kappa____ phi______ frames
    -      108.0000  -79.0000 -169.9219 27

134 omega   38.00   63.00   1.0000    8.0000
omega____ theta____ kappa____ phi______ frames
    -      108.0000  -79.0000 -169.9219 25

135 omega   87.00  176.00   1.0000    8.0000
omega____ theta____ kappa____ phi______ frames
    -      108.0000   47.0000 -134.2321 89

136 omega   84.00  162.00   1.0000    8.0000
omega____ theta____ kappa____ phi______ frames
    -      108.0000   70.0000  103.1528 78

137 omega   40.00   97.00   1.0000    8.0000
omega____ theta____ kappa____ phi______ frames
    -      108.0000  -78.0000   -7.6484 57

138 omega   39.00  137.00   1.0000    8.0000
omega____ theta____ kappa____ phi______ frames
    -      108.0000  -80.0000  -53.0620 98

139 omega   92.00  139.00   1.0000    8.0000
omega____ theta____ kappa____ phi______ frames
    -      108.0000  -79.0000  120.9229 47

140 omega   37.00   64.00   1.0000    8.0000
omega____ theta____ kappa____ phi______ frames
    -      108.0000  -79.0000  120.9229 27

141 omega   80.00  105.00   1.0000    8.0000
omega____ theta____ kappa____ phi______ frames
    -      108.0000  -79.0000   95.5011 25

142 omega   37.00  140.00   1.0000    8.0000
omega____ theta____ kappa____ phi______ frames
    -      108.0000  -80.0000   31.3166 103

143 omega   42.00  102.00   1.0000    8.0000
omega____ theta____ kappa____ phi______ frames
    -      108.0000  -77.0000   60.0000 60

144 omega   83.00  164.00   1.0000    8.0000
omega____ theta____ kappa____ phi______ frames
    -      108.0000   38.0000    0.0000 81

145 omega   85.00  166.00   1.0000    8.0000
omega____ theta____ kappa____ phi______ frames
    -      108.0000   38.0000  -60.0000 81

146 omega   85.00  112.00   1.0000    8.0000
omega____ theta____ kappa____ phi______ frames
    -      108.0000   38.0000 -150.0000 27

147 omega  115.00  140.00   1.0000    8.0000
omega____ theta____ kappa____ phi______ frames
    -      108.0000  -80.0000 -106.6863 25

148 omega   88.00  115.00   1.0000    8.0000
omega____ theta____ kappa____ phi______ frames
    -      108.0000   64.0000 -150.0000 27

149 omega   39.00  109.00   1.0000    8.0000
omega____ theta____ kappa____ phi______ frames
    -      108.0000  -80.0000 -106.6863 70

150 omega   56.00  137.00   1.0000    8.0000
omega____ theta____ kappa____ phi______ frames
    -      108.0000  -80.0000  158.1539 81

151 omega   85.00  116.00   1.0000    8.0000
omega____ theta____ kappa____ phi______ frames
    -      108.0000   64.0000   60.0000 31

152 omega   79.00  104.00   1.0000    8.0000
omega____ theta____ kappa____ phi______ frames
    -      108.0000   77.0000  -90.0000 25

153 omega   86.00  175.00   1.0000    8.0000
omega____ theta____ kappa____ phi______ frames
    -      108.0000   64.0000  120.0000 89

154 omega   85.00  112.00   1.0000    8.0000
omega____ theta____ kappa____ phi______ frames
    -      108.0000   64.0000   90.0000 27

155 omega   85.00  175.00   1.0000    8.0000
omega____ theta____ kappa____ phi______ frames
    -      108.0000   64.0000    0.0000 90

156 omega   85.00  174.00   1.0000    8.0000
omega____ theta____ kappa____ phi______ frames
    -      108.0000   64.0000 -120.0000 89

157 omega  109.00  177.00   1.0000    8.0000
omega____ theta____ kappa____ phi______ frames
    -      108.0000   73.0000 -177.7509 68

158 omega   80.00  107.00   1.0000    8.0000
omega____ theta____ kappa____ phi______ frames
    -      108.0000   73.0000 -177.7509 27

159 omega  135.00  170.00   1.0000    8.0000
omega____ theta____ kappa____ phi______ frames
    -      108.0000   64.0000  -90.0000 35

160 omega   87.00  114.00   1.0000    8.0000
omega____ theta____ kappa____ phi______ frames
    -      108.0000   64.0000  -90.0000 27

161 omega   79.00  106.00   1.0000    8.0000
omega____ theta____ kappa____ phi______ frames
    -      108.0000   77.0000  150.0000 27

162 omega  143.00  168.00   1.0000    8.0000
omega____ theta____ kappa____ phi______ frames
    -      108.0000   77.0000 -120.0000 25

163 omega   78.00  104.00   1.0000    8.0000
omega____ theta____ kappa____ phi______ frames
    -      108.0000   77.0000 -120.0000 26

164 omega  135.00  162.00   1.0000    8.0000
omega____ theta____ kappa____ phi______ frames
    -      108.0000   77.0000  -30.0000 27

165 omega   78.00  105.00   1.0000    8.0000
omega____ theta____ kappa____ phi______ frames
    -      108.0000   77.0000  -30.0000 27

166 omega   78.00  104.00   1.0000    8.0000
omega____ theta____ kappa____ phi______ frames
    -      108.0000   77.0000   90.0000 26

167 omega  -44.00   73.00   1.0000    1.0000
omega____ theta____ kappa____ phi______ frames
    -        0.0000   19.0000   30.0000 117

168 omega  -69.00   21.00   1.0000    1.0000
omega____ theta____ kappa____ phi______ frames
    -        0.0000  -57.0000   90.0000 90

169 omega  -26.00   72.00   1.0000    1.0000
omega____ theta____ kappa____ phi______ frames
    -        0.0000   38.0000  -90.0000 98

170 omega  -26.00   72.00   1.0000    1.0000
omega____ theta____ kappa____ phi______ frames
    -        0.0000   38.0000  150.0000 98

171 omega  -73.00   44.00   1.0000    1.0000
omega____ theta____ kappa____ phi______ frames
    -        0.0000  -19.0000  -90.0000 117

172 omega  -12.00   88.00   1.0000    1.0000
omega____ theta____ kappa____ phi______ frames
    -       18.0000   77.0000   84.9618 100

173 omega   -7.00   92.00   1.0000    1.0000
omega____ theta____ kappa____ phi______ frames
    -       22.0000   76.0000  169.8428 99

174 omega   -3.00   96.00   1.0000    1.0000
omega____ theta____ kappa____ phi______ frames
    -       26.0000   75.0000   34.2575 99

175 omega   -3.00   96.00   1.0000    1.0000
omega____ theta____ kappa____ phi______ frames
    -       26.0000   75.0000  -93.1269 99

176 omega   15.00   49.00   1.0000    2.0000
omega____ theta____ kappa____ phi______ frames
    -       46.0000   78.0000   39.9970 34

177 omega   15.00   49.00   1.0000    2.0000
omega____ theta____ kappa____ phi______ frames
    -       46.0000   78.0000  102.6735 34

178 omega   15.00   49.00   1.0000    2.0000
omega____ theta____ kappa____ phi______ frames
    -       46.0000   78.0000  135.6413 34

179 omega   14.00   46.00   1.0000    2.0000
omega____ theta____ kappa____ phi______ frames
    -       46.0000   80.0000  177.6452 32

180 omega   19.00   47.00   1.0000    2.0000
omega____ theta____ kappa____ phi______ frames
    -       50.0000   79.0000  -11.8080 28

181 omega   19.00   49.00   1.0000    2.0000
omega____ theta____ kappa____ phi______ frames
    -       50.0000   78.0000    8.7986 30

182 omega   20.00  120.00   1.0000    2.0000
omega____ theta____ kappa____ phi______ frames
    -       50.0000   77.0000   63.4293 100

183 omega   19.00   49.00   1.0000    2.0000
omega____ theta____ kappa____ phi______ frames
    -       50.0000   78.0000  -71.8814 30

184 omega   19.00   49.00   1.0000    2.0000
omega____ theta____ kappa____ phi______ frames
    -       50.0000   78.0000 -114.9954 30

185 omega   19.00   47.00   1.0000    2.0000
omega____ theta____ kappa____ phi______ frames
    -       50.0000   79.0000  -38.9306 28

186 omega   24.00  124.00   1.0000    2.0000
omega____ theta____ kappa____ phi______ frames
    -       54.0000   77.0000  150.0000 100

187 omega  -18.00   80.00   1.0000    2.0000
omega____ theta____ kappa____ phi______ frames
    -       54.0000  -38.0000  150.0000 98

188 omega   24.00  124.00   1.0000    2.0000
omega____ theta____ kappa____ phi______ frames
    -       54.0000   77.0000   90.0000 100

189 omega   24.00  124.00   1.0000    2.0000
omega____ theta____ kappa____ phi______ frames
    -       54.0000   77.0000  -60.0000 100

190 omega   24.00  124.00   1.0000    2.0000
omega____ theta____ kappa____ phi______ frames
    -       54.0000   77.0000  132.8650 100

191 omega   23.00   49.00   1.0000    2.0000
omega____ theta____ kappa____ phi______ frames
    -       54.0000   78.0000 -129.7549 26

192 omega   29.00  128.00   1.0000    2.0000
omega____ theta____ kappa____ phi______ frames
    -       58.0000   76.0000  177.9442 99

193 omega   30.00  128.00   1.0000    2.0000
omega____ theta____ kappa____ phi______ frames
    -       58.0000   74.0000 -115.8890 98

194 omega   28.00  128.00   1.0000    2.0000
omega____ theta____ kappa____ phi______ frames
    -       58.0000   77.0000  -93.2717 100

195 omega   28.00  128.00   1.0000    2.0000
omega____ theta____ kappa____ phi______ frames
    -       58.0000   77.0000  124.9617 100

196 omega  -13.00   89.00   1.0000    2.0000
omega____ theta____ kappa____ phi______ frames
    -       58.0000  -79.0000   17.6666 102

197 omega   36.00  131.00   1.0000    2.0000
omega____ theta____ kappa____ phi______ frames
    -       62.0000   70.0000   74.8654 95

198 omega   35.00  131.00   1.0000    2.0000
omega____ theta____ kappa____ phi______ frames
    -       62.0000   72.0000   27.4595 96

199 omega   -9.00   94.00   1.0000    2.0000
omega____ theta____ kappa____ phi______ frames
    -       62.0000  -80.0000  -71.6313 103

200 omega   37.00  136.00   1.0000    2.0000
omega____ theta____ kappa____ phi______ frames
    -       66.0000   76.0000   81.8883 99

201 omega   38.00  135.00   1.0000    2.0000
omega____ theta____ kappa____ phi______ frames
    -       66.0000   73.0000   -3.8520 97

202 omega   37.00  136.00   1.0000    2.0000
omega____ theta____ kappa____ phi______ frames
    -       66.0000   76.0000   34.1126 99

203 omega   42.00  140.00   1.0000    2.0000
omega____ theta____ kappa____ phi______ frames
    -       70.0000   74.0000   87.6404 98

204 omega   48.00  138.00   1.0000    2.0000
omega____ theta____ kappa____ phi______ frames
    -       70.0000   62.0000    4.7205 90

205 omega   41.00  140.00   1.0000    2.0000
omega____ theta____ kappa____ phi______ frames
    -       70.0000   75.0000 -129.5509 99

206 omega   40.00  140.00   1.0000    2.0000
omega____ theta____ kappa____ phi______ frames
    -       70.0000   77.0000  131.6767 100

207 omega   41.00  140.00   1.0000    2.0000
omega____ theta____ kappa____ phi______ frames
    -       70.0000   75.0000  -49.2049 99

208 omega   -1.00  102.00   1.0000    2.0000
omega____ theta____ kappa____ phi______ frames
    -       70.0000  -80.0000 -119.9936 103

209 omega   41.00  140.00   1.0000    2.0000
omega____ theta____ kappa____ phi______ frames
    -       70.0000   75.0000  178.0190 99

210 omega   46.00  143.00   1.0000    2.0000
omega____ theta____ kappa____ phi______ frames
    -       74.0000   73.0000 -158.5771 97

211 omega   45.00  144.00   1.0000    2.0000
omega____ theta____ kappa____ phi______ frames
    -       74.0000   76.0000  -98.8930 99

212 omega   44.00  144.00   1.0000    2.0000
omega____ theta____ kappa____ phi______ frames
    -       74.0000   77.0000  -80.0216 100

213 omega   52.00  144.00   1.0000    2.0000
omega____ theta____ kappa____ phi______ frames
    -       74.0000   50.0000   29.9122 92

214 omega   44.00  144.00   1.0000    2.0000
omega____ theta____ kappa____ phi______ frames
    -       74.0000   77.0000 -124.6152 100

215 omega   44.00  144.00   1.0000    2.0000
omega____ theta____ kappa____ phi______ frames
    -       74.0000   77.0000   81.2943 100

216 omega   44.00  144.00   1.0000    2.0000
omega____ theta____ kappa____ phi______ frames
    -       74.0000   77.0000  131.9921 100

217 omega   49.00  148.00   1.0000    2.0000
omega____ theta____ kappa____ phi______ frames
    -       78.0000   75.0000   56.7140 99

218 omega   56.00  146.00   1.0000    2.0000
omega____ theta____ kappa____ phi______ frames
    -       78.0000   63.0000 -170.0984 90

219 omega   57.00  147.00   1.0000    2.0000
omega____ theta____ kappa____ phi______ frames
    -       78.0000   57.0000   74.6405 90

220 omega   56.00  146.00   1.0000    2.0000
omega____ theta____ kappa____ phi______ frames
    -       78.0000   63.0000  -43.9420 90

221 omega   49.00  148.00   1.0000    2.0000
omega____ theta____ kappa____ phi______ frames
    -       78.0000   75.0000  100.2666 99

222 omega   49.00  148.00   1.0000    2.0000
omega____ theta____ kappa____ phi______ frames
    -       78.0000   76.0000  153.2224 99

223 omega    7.00  109.00   1.0000    2.0000
omega____ theta____ kappa____ phi______ frames
    -       78.0000  -79.0000  100.6318 102

224 omega   49.00  148.00   1.0000    2.0000
omega____ theta____ kappa____ phi______ frames
    -       78.0000   75.0000   31.5125 99

225 omega   49.00  148.00   1.0000    2.0000
omega____ theta____ kappa____ phi______ frames
    -       78.0000   76.0000  118.8142 99

226 omega   52.00  150.00   1.0000    2.0000
omega____ theta____ kappa____ phi______ frames
    -       78.0000   37.0000  -22.4351 98

227 omega   53.00  150.00   1.0000    2.0000
omega____ theta____ kappa____ phi______ frames
    -       78.0000   40.0000  -63.7533 97

228 omega   51.00  147.00   1.0000    2.0000
omega____ theta____ kappa____ phi______ frames
    -       78.0000   71.0000   26.9116 96

229 omega    7.00  110.00   1.0000    2.0000
omega____ theta____ kappa____ phi______ frames
    -       78.0000  -80.0000  150.8332 103

230 omega   57.00  156.00   1.0000    8.0000
omega____ theta____ kappa____ phi______ frames
    -       86.0000   76.0000  165.8288 99

231 omega   58.00  156.00   1.0000    8.0000
omega____ theta____ kappa____ phi______ frames
    -       86.0000   74.0000  -15.8130 98

232 omega   58.00  156.00   1.0000    8.0000
omega____ theta____ kappa____ phi______ frames
    -       86.0000   74.0000   65.0111 98

233 omega   69.00  168.00   1.0000    8.0000
omega____ theta____ kappa____ phi______ frames
    -       98.0000   76.0000 -164.4445 99

234 omega   74.00  171.00   1.0000    8.0000
omega____ theta____ kappa____ phi______ frames
    -      102.0000   73.0000  -70.6661 97

235 omega   85.00  139.00   1.0000    8.0000
omega____ theta____ kappa____ phi______ frames
    -      108.0000   64.0000    0.0000 54

236 omega   82.00  177.00   1.0000    8.0000
omega____ theta____ kappa____ phi______ frames
    -      108.0000   70.0000  103.1528 95

237 omega   78.00  178.00   1.0000    8.0000
omega____ theta____ kappa____ phi______ frames
    -      108.0000   77.0000  120.0000 100

238 omega   37.00  140.00   1.0000    8.0000
omega____ theta____ kappa____ phi______ frames
    -      108.0000  -80.0000  158.1539 103

239 omega   37.00  140.00   1.0000    8.0000
omega____ theta____ kappa____ phi______ frames
    -      108.0000  -80.0000 -106.6863 103

240 omega   38.00  104.00   1.0000    8.0000
omega____ theta____ kappa____ phi______ frames
    -      108.0000  -50.0000   90.0000 66

241 omega   86.00  178.00   1.0000    8.0000
omega____ theta____ kappa____ phi______ frames
    -      108.0000   50.0000 -120.0000 92

242 omega   37.00  140.00   1.0000    8.0000
omega____ theta____ kappa____ phi______ frames
    -      108.0000  -80.0000   31.3166 103

243 phi      0.00  120.00   1.0000    8.0000
omega____ theta____ kappa____ phi______ frames
 108.0000  108.0000   20.0000     -     120

244 phi    120.00  240.00   1.0000    8.0000
omega____ theta____ kappa____ phi______ frames
 108.0000  108.0000   20.0000     -     120

245 omega   35.00   94.00   1.0000    8.0000
omega____ theta____ kappa____ phi______ frames
    -      108.0000  -25.0000 -180.0000 59

246 omega   82.00  178.00   1.0000    8.0000
omega____ theta____ kappa____ phi______ frames
    -      108.0000   38.0000  -60.0000 96

247 omega   35.00   94.00   1.0000    8.0000
omega____ theta____ kappa____ phi______ frames
    -      108.0000  -25.0000  -60.0000 59

248 omega   37.00  139.00   1.0000    8.0000
omega____ theta____ kappa____ phi______ frames
    -      108.0000  -79.0000   95.5011 102

249 omega   41.00  131.00   1.0000    8.0000
omega____ theta____ kappa____ phi______ frames
    -      108.0000  -64.0000 -120.0000 90

250 omega   35.00   94.00   1.0000    8.0000
omega____ theta____ kappa____ phi______ frames
    -      108.0000  -25.0000    0.0000 59

251 omega   35.00   94.00   1.0000    8.0000
omega____ theta____ kappa____ phi______ frames
    -      108.0000  -25.0000  120.0000 59

252 omega   35.00   94.00   1.0000    8.0000
omega____ theta____ kappa____ phi______ frames
    -      108.0000  -25.0000 -120.0000 59

;
_diffrn_measurement_device 'four-circle diffractometer'
_diffrn_measurement_device_type 'Agilent SuperNova, Dual, Cu at zero, Eos'
_diffrn_measurement_method '\w and \p scans'
_diffrn_measurement_specimen_support 'polyimid foil'
_diffrn_orient_matrix_UB_11 -0.1301179000
_diffrn_orient_matrix_UB_12 0.0121721000
_diffrn_orient_matrix_UB_13 -0.0099394000
_diffrn_orient_matrix_UB_21 0.0128509000
_diffrn_orient_matrix_UB_22 0.0158297000
_diffrn_orient_matrix_UB_23 -0.1010879000
_diffrn_orient_matrix_UB_31 -0.0216810000
_diffrn_orient_matrix_UB_32 -0.0642472000
_diffrn_orient_matrix_UB_33 -0.0268051000
_diffrn_radiation_monochromator mirror
_diffrn_radiation_probe x-ray
_diffrn_radiation_type 'Cu K\a'
_diffrn_radiation_wavelength 1.54184
_diffrn_reflns_av_R_equivalents 0.0630
_diffrn_reflns_av_unetI/netI 0.0147
_diffrn_reflns_Laue_measured_fraction_full 1.000
_diffrn_reflns_Laue_measured_fraction_max 0.995
_diffrn_reflns_limit_h_max 14
_diffrn_reflns_limit_h_min -14
_diffrn_reflns_limit_k_max 25
_diffrn_reflns_limit_k_min -27
_diffrn_reflns_limit_l_max 17
_diffrn_reflns_limit_l_min -17
_diffrn_reflns_number 246179
_diffrn_reflns_point_group_measured_fraction_full 1.000
_diffrn_reflns_point_group_measured_fraction_max 0.995
_diffrn_reflns_theta_full 67.684
_diffrn_reflns_theta_max 70.990
_diffrn_reflns_theta_min 3.581
_diffrn_source 'microfocus X-Ray tube'
_diffrn_source_type 'Agilent SuperNova (Cu) X-ray Source'
_exptl_absorpt_coefficient_mu 9.464
_exptl_absorpt_correction_T_max 0.828
_exptl_absorpt_correction_T_min 0.244
_exptl_absorpt_correction_type gaussian
_exptl_absorpt_process_details
;
CrysAlisPro, Agilent Technologies,
Version 1.171.37.35 (release 13-08-2014 CrysAlis171 .NET)
(compiled Aug 13 2014,18:06:01)
Numerical absorption correction based on gaussian integration over
            a multifaceted crystal model
Empirical absorption correction using spherical harmonics,
 implemented in SCALE3 ABSPACK scaling algorithm.
;
_exptl_crystal_colour 'light yellow'
_exptl_crystal_density_diffrn 1.525
_exptl_crystal_description needle
_exptl_crystal_F_000 1816
_exptl_crystal_size_max 0.258
_exptl_crystal_size_mid 0.058
_exptl_crystal_size_min 0.020
_refine_diff_density_max 1.760
_refine_diff_density_min -1.075
_refine_diff_density_rms 0.080
_refine_ls_extinction_method none
_refine_ls_goodness_of_fit_ref 1.058
_refine_ls_hydrogen_treatment mixed
_refine_ls_matrix_type full
_refine_ls_number_parameters 424
_refine_ls_number_reflns 7511
_refine_ls_number_restraints 0
_refine_ls_restrained_S_all 1.058
_refine_ls_R_factor_all 0.0364
_refine_ls_R_factor_gt 0.0351
_refine_ls_shift/su_max 0.002
_refine_ls_shift/su_mean 0.000
_refine_ls_structure_factor_coef Fsqd
_refine_ls_weighting_details 'w=1/[\s^2^(Fo^2^)+(0.0376P)^2^+9.6646P] where P=(Fo^2^+2Fc^2^)/3'
_refine_ls_weighting_scheme calc
_refine_ls_wR_factor_gt 0.0850
_refine_ls_wR_factor_ref 0.0859
_reflns_Friedel_coverage 0.000
_reflns_number_gt 7242
_reflns_number_total 7511
_reflns_threshold_expression 'I > 2\s(I)'
_cod_data_source_file 1860-5397-12-83-S2.cif
_cod_data_source_block ga_vv1
_cod_depositor_comments 'Adding full bibliography for 4031975--4031986.cif.'
_cod_original_sg_symbol_H-M 'P 21/c'
_cod_database_code 4031975
_audit_block_refno 2286
_audit_block_usercomment 'tr1522, needle, light yellow'
_chemical_oxdiff_formula 'C34 H39 Cl8 N2 P1 Pd1'
_chemical_oxdiff_usercomment 'tr1522, needle, light yellow'
_shelx_space_group_comment
;
The symmetry employed for this shelxl refinement is uniquely defined
by the following loop, which should always be used as a source of
symmetry information in preference to the above space-group names.
They are only intended as comments.
;
_shelx_estimated_absorpt_t_max 0.850
_shelx_estimated_absorpt_t_min 0.180
_reflns_odcompleteness_completeness 99.97
_reflns_odcompleteness_iscentric 1
_reflns_odcompleteness_theta 66.97
_shelxl_version_number 2014/6
_olex2_refinement_description
;
1. Fixed Uiso
 At 1.2 times of:
  All C(H) groups, All C(H,H) groups
 At 1.5 times of:
  All C(H,H,H) groups
2.a Secondary CH2 refined with riding coordinates:
 C61(H61A,H61B), C51(H51A,H51B), C71(H71A,H71B)
2.b Aromatic/amide H refined with riding coordinates:
 C4(H4), C6(H6), C13(H13), C15(H15), C21(H21), C22(H22), C23(H23), C24(H24),
 C25(H25), C27(H27), C28(H28), C29(H29), C30(H30), C31(H31)
2.c Idealised Me refined as rotating group:
 C8(H8A,H8B,H8C), C9(H9A,H9B,H9C), C10(H10A,H10B,H10C), C17(H17A,H17B,H17C),
 C18(H18A,H18B,H18C), C19(H19A,H19B,H19C)
;
_olex2_submission_special_instructions 'No special instructions were received'
_cell_oxdiff_length_a 11.63364(14)
_cell_oxdiff_length_b 22.8982(3)
_cell_oxdiff_length_c 14.67719(14)
_cell_oxdiff_angle_alpha 90.0046(8)
_cell_oxdiff_angle_beta 92.3685(9)
_cell_oxdiff_angle_gamma 90.0805(10)
_cell_oxdiff_volume 3906.51(7)
_cell_oxdiff_measurement_reflns_used 96917

loop_
_symmetry_equiv_pos_as_xyz
'x, y, z'
'-x, y+1/2, -z+1/2'
'-x, -y, -z'
'x, -y-1/2, z-1/2'

loop_
_atom_site_label
_atom_site_type_symbol
_atom_site_fract_x
_atom_site_fract_y
_atom_site_fract_z
_atom_site_U_iso_or_equiv
_atom_site_adp_type
_atom_site_occupancy
_atom_site_site_symmetry_order
_atom_site_calc_flag
_atom_site_refinement_flags_posn
Pd Pd 0.53932(2) 0.28238(2) 0.04476(2) 0.01481(7) Uani 1 1 d .
Cl1 Cl 0.59561(6) 0.33784(3) -0.07715(4) 0.02171(14) Uani 1 1 d .
Cl2 Cl 0.42975(6) 0.21867(3) -0.04956(5) 0.02445(15) Uani 1 1 d .
P P 0.62757(6) 0.34415(3) 0.13670(4) 0.01540(14) Uani 1 1 d .
N1 N 0.50048(19) 0.24124(10) 0.16320(15) 0.0164(5) Uani 1 1 d .
N2 N 0.6150(2) 0.30932(10) 0.24100(15) 0.0166(5) Uani 1 1 d .
C1 C 0.5469(2) 0.26077(12) 0.23893(18) 0.0163(5) Uani 1 1 d .
H1 H 0.535(3) 0.2413(15) 0.301(2) 0.020 Uiso 1 1 d R
C2 C 0.4225(2) 0.19252(12) 0.16712(17) 0.0167(5) Uani 1 1 d .
C3 C 0.3044(3) 0.20320(13) 0.16940(19) 0.0205(6) Uani 1 1 d .
C4 C 0.2312(3) 0.15511(14) 0.1718(2) 0.0245(6) Uani 1 1 d .
H4 H 0.1507 0.1616 0.1734 0.029 Uiso 1 1 calc R
C5 C 0.2715(3) 0.09816(13) 0.1720(2) 0.0244(6) Uani 1 1 d .
C6 C 0.3893(3) 0.08937(13) 0.1674(2) 0.0235(6) Uani 1 1 d .
H6 H 0.4181 0.0506 0.1664 0.028 Uiso 1 1 calc R
C7 C 0.4663(2) 0.13575(12) 0.16413(19) 0.0194(6) Uani 1 1 d .
C8 C 0.2580(3) 0.26439(14) 0.1695(2) 0.0298(7) Uani 1 1 d .
H8A H 0.2833 0.2840 0.2262 0.045 Uiso 1 1 calc GR
H8B H 0.1738 0.2632 0.1651 0.045 Uiso 1 1 calc GR
H8C H 0.2866 0.2858 0.1172 0.045 Uiso 1 1 calc GR
C9 C 0.1909(3) 0.04695(16) 0.1782(3) 0.0366(8) Uani 1 1 d .
H9A H 0.1849 0.0355 0.2422 0.055 Uiso 1 1 calc GR
H9B H 0.2206 0.0141 0.1434 0.055 Uiso 1 1 calc GR
H9C H 0.1147 0.0579 0.1529 0.055 Uiso 1 1 calc GR
C10 C 0.5928(3) 0.12488(14) 0.1577(2) 0.0294(7) Uani 1 1 d .
H10A H 0.6229 0.1489 0.1087 0.044 Uiso 1 1 calc GR
H10B H 0.6059 0.0835 0.1445 0.044 Uiso 1 1 calc GR
H10C H 0.6324 0.1352 0.2158 0.044 Uiso 1 1 calc GR
C11 C 0.6967(2) 0.31834(12) 0.31783(18) 0.0183(5) Uani 1 1 d .
C12 C 0.6817(3) 0.36430(13) 0.37919(19) 0.0228(6) Uani 1 1 d .
C13 C 0.7666(3) 0.37229(15) 0.4483(2) 0.0289(7) Uani 1 1 d .
H13 H 0.7584 0.4035 0.4902 0.035 Uiso 1 1 calc R
C14 C 0.8617(3) 0.33654(16) 0.4578(2) 0.0318(7) Uani 1 1 d .
C15 C 0.8726(3) 0.29107(14) 0.3961(2) 0.0272(7) Uani 1 1 d .
H15 H 0.9373 0.2659 0.4023 0.033 Uiso 1 1 calc R
C16 C 0.7920(3) 0.28137(13) 0.3257(2) 0.0220(6) Uani 1 1 d .
C17 C 0.5799(3) 0.40452(14) 0.3737(2) 0.0287(7) Uani 1 1 d .
H17A H 0.5944 0.4363 0.3308 0.043 Uiso 1 1 calc GR
H17B H 0.5673 0.4209 0.4342 0.043 Uiso 1 1 calc GR
H17C H 0.5115 0.3827 0.3524 0.043 Uiso 1 1 calc GR
C18 C 0.9513(4) 0.3457(2) 0.5340(3) 0.0479(10) Uani 1 1 d .
H18A H 0.9709 0.3872 0.5382 0.072 Uiso 1 1 calc GR
H18B H 1.0204 0.3231 0.5213 0.072 Uiso 1 1 calc GR
H18C H 0.9207 0.3326 0.5918 0.072 Uiso 1 1 calc GR
C19 C 0.8091(3) 0.23100(14) 0.2614(2) 0.0260(6) Uani 1 1 d .
H19A H 0.7628 0.1977 0.2801 0.039 Uiso 1 1 calc GR
H19B H 0.8904 0.2199 0.2631 0.039 Uiso 1 1 calc GR
H19C H 0.7850 0.2427 0.1992 0.039 Uiso 1 1 calc GR
C20 C 0.7774(2) 0.36024(12) 0.12990(18) 0.0185(6) Uani 1 1 d .
C21 C 0.8454(3) 0.32609(13) 0.0742(2) 0.0227(6) Uani 1 1 d .
H21 H 0.8107 0.2971 0.0359 0.027 Uiso 1 1 calc R
C22 C 0.9630(3) 0.33459(15) 0.0752(2) 0.0293(7) Uani 1 1 d .
H22 H 1.0093 0.3109 0.0382 0.035 Uiso 1 1 calc R
C23 C 1.0135(3) 0.37751(15) 0.1296(2) 0.0304(7) Uani 1 1 d .
H23 H 1.0943 0.3835 0.1293 0.036 Uiso 1 1 calc R
C24 C 0.9467(3) 0.41207(14) 0.1848(2) 0.0279(7) Uani 1 1 d .
H24 H 0.9816 0.4416 0.2220 0.033 Uiso 1 1 calc R
C25 C 0.8294(3) 0.40318(13) 0.18518(19) 0.0221(6) Uani 1 1 d .
H25 H 0.7837 0.4264 0.2233 0.027 Uiso 1 1 calc R
C26 C 0.5493(2) 0.41180(12) 0.14277(18) 0.0177(5) Uani 1 1 d .
C27 C 0.4377(3) 0.40933(13) 0.1742(2) 0.0236(6) Uani 1 1 d .
H27 H 0.4072 0.3732 0.1938 0.028 Uiso 1 1 calc R
C28 C 0.3715(3) 0.45927(14) 0.1768(2) 0.0270(6) Uani 1 1 d .
H28 H 0.2961 0.4577 0.1991 0.032 Uiso 1 1 calc R
C29 C 0.4158(3) 0.51170(13) 0.1469(2) 0.0277(7) Uani 1 1 d .
H29 H 0.3706 0.5462 0.1491 0.033 Uiso 1 1 calc R
C30 C 0.5249(3) 0.51421(13) 0.1141(2) 0.0276(7) Uani 1 1 d .
H30 H 0.5541 0.5504 0.0934 0.033 Uiso 1 1 calc R
C31 C 0.5925(3) 0.46437(13) 0.1110(2) 0.0222(6) Uani 1 1 d .
H31 H 0.6673 0.4661 0.0875 0.027 Uiso 1 1 calc R
Cl61 Cl 0.16640(12) 0.38117(6) 0.34584(7) 0.0637(3) Uani 1 1 d .
Cl62 Cl 0.29842(12) 0.47640(5) 0.43211(8) 0.0621(3) Uani 1 1 d .
C61 C 0.2543(4) 0.40340(16) 0.4377(3) 0.0425(9) Uani 1 1 d .
H61A H 0.3233 0.3781 0.4413 0.051 Uiso 1 1 calc R
H61B H 0.2126 0.3977 0.4946 0.051 Uiso 1 1 calc R
Cl51 Cl 0.78998(11) 0.59215(5) 0.05614(10) 0.0697(4) Uani 1 1 d .
Cl52 Cl 0.84736(8) 0.70872(5) 0.11776(7) 0.0478(2) Uani 1 1 d .
C51 C 0.7353(3) 0.65846(16) 0.0954(3) 0.0359(8) Uani 1 1 d .
H51A H 0.6934 0.6516 0.1518 0.043 Uiso 1 1 calc R
H51B H 0.6803 0.6748 0.0489 0.043 Uiso 1 1 calc R
Cl71 Cl 0.12796(8) 0.56746(5) 0.24367(6) 0.0459(2) Uani 1 1 d .
Cl72 Cl 0.11785(9) 0.53118(4) 0.05393(7) 0.0471(2) Uani 1 1 d .
C71 C 0.1171(3) 0.59062(16) 0.1288(3) 0.0384(8) Uani 1 1 d .
H71A H 0.0451 0.6130 0.1183 0.046 Uiso 1 1 calc R
H71B H 0.1824 0.6168 0.1164 0.046 Uiso 1 1 calc R

loop_
_atom_site_aniso_label
_atom_site_aniso_U_11
_atom_site_aniso_U_22
_atom_site_aniso_U_33
_atom_site_aniso_U_23
_atom_site_aniso_U_13
_atom_site_aniso_U_12
Pd 0.02141(11) 0.01168(11) 0.01170(10) 0.00018(7) 0.00516(7) -0.00072(7)
Cl1 0.0333(4) 0.0176(3) 0.0147(3) 0.0026(2) 0.0065(2) -0.0041(3)
Cl2 0.0347(4) 0.0217(3) 0.0173(3) -0.0028(2) 0.0048(3) -0.0092(3)
P 0.0205(3) 0.0118(3) 0.0142(3) -0.0002(2) 0.0054(2) 0.0000(2)
N1 0.0195(11) 0.0131(11) 0.0170(11) 0.0003(9) 0.0049(9) 0.0007(9)
N2 0.0228(11) 0.0141(11) 0.0134(10) -0.0001(9) 0.0046(9) 0.0001(9)
C1 0.0195(13) 0.0129(13) 0.0169(13) 0.0004(10) 0.0060(10) 0.0033(10)
C2 0.0242(14) 0.0148(13) 0.0115(12) 0.0013(10) 0.0052(10) -0.0029(11)
C3 0.0250(14) 0.0197(14) 0.0171(13) 0.0031(11) 0.0042(11) -0.0003(11)
C4 0.0219(14) 0.0270(16) 0.0247(15) 0.0034(12) 0.0032(11) -0.0023(12)
C5 0.0308(16) 0.0220(15) 0.0206(14) 0.0029(11) 0.0030(12) -0.0076(12)
C6 0.0345(16) 0.0143(14) 0.0220(14) 0.0014(11) 0.0046(12) -0.0005(12)
C7 0.0251(14) 0.0166(14) 0.0168(13) 0.0012(10) 0.0049(11) 0.0000(11)
C8 0.0258(15) 0.0246(16) 0.0398(18) 0.0041(14) 0.0098(13) 0.0026(13)
C9 0.0377(19) 0.0287(18) 0.044(2) 0.0037(15) 0.0050(15) -0.0105(15)
C10 0.0290(16) 0.0175(15) 0.0424(19) -0.0014(13) 0.0098(14) 0.0041(12)
C11 0.0233(14) 0.0187(14) 0.0132(12) 0.0009(10) 0.0048(10) -0.0031(11)
C12 0.0327(16) 0.0203(14) 0.0162(13) -0.0017(11) 0.0084(11) -0.0055(12)
C13 0.0383(18) 0.0306(17) 0.0184(14) -0.0055(12) 0.0077(12) -0.0114(14)
C14 0.0326(17) 0.043(2) 0.0200(15) 0.0033(14) 0.0014(13) -0.0114(15)
C15 0.0265(15) 0.0315(17) 0.0239(15) 0.0064(13) 0.0035(12) -0.0006(13)
C16 0.0257(15) 0.0221(15) 0.0185(14) 0.0048(11) 0.0055(11) -0.0023(11)
C17 0.0400(18) 0.0241(16) 0.0227(15) -0.0075(12) 0.0089(13) 0.0018(13)
C18 0.044(2) 0.069(3) 0.0297(19) -0.0019(18) -0.0085(16) -0.012(2)
C19 0.0278(15) 0.0233(15) 0.0271(16) 0.0018(12) 0.0039(12) 0.0074(12)
C20 0.0226(14) 0.0169(13) 0.0163(13) 0.0045(10) 0.0060(11) 0.0013(11)
C21 0.0273(15) 0.0216(15) 0.0196(14) 0.0010(11) 0.0069(11) 0.0007(12)
C22 0.0279(16) 0.0327(18) 0.0281(16) 0.0009(13) 0.0096(13) 0.0056(13)
C23 0.0213(15) 0.0375(19) 0.0327(17) 0.0050(14) 0.0052(12) -0.0010(13)
C24 0.0290(16) 0.0274(17) 0.0273(16) -0.0003(13) 0.0010(12) -0.0061(13)
C25 0.0259(14) 0.0211(15) 0.0198(14) -0.0005(11) 0.0049(11) -0.0003(11)
C26 0.0233(13) 0.0138(13) 0.0162(13) -0.0010(10) 0.0029(10) 0.0016(10)
C27 0.0279(15) 0.0171(14) 0.0264(15) 0.0024(11) 0.0066(12) -0.0010(12)
C28 0.0265(15) 0.0236(16) 0.0314(16) 0.0007(13) 0.0081(13) 0.0043(12)
C29 0.0339(17) 0.0169(15) 0.0323(17) -0.0005(12) 0.0031(13) 0.0071(12)
C30 0.0356(17) 0.0145(14) 0.0332(17) 0.0029(12) 0.0058(13) -0.0008(12)
C31 0.0258(15) 0.0173(14) 0.0239(15) 0.0027(11) 0.0058(12) 0.0005(11)
Cl61 0.0857(8) 0.0654(7) 0.0387(5) 0.0036(5) -0.0109(5) -0.0190(6)
Cl62 0.1017(9) 0.0306(5) 0.0545(6) 0.0000(4) 0.0094(6) -0.0066(5)
C61 0.050(2) 0.0290(19) 0.048(2) 0.0042(16) -0.0040(17) 0.0030(16)
Cl51 0.0648(7) 0.0466(6) 0.1013(10) -0.0253(6) 0.0485(7) -0.0138(5)
Cl52 0.0432(5) 0.0526(6) 0.0492(5) -0.0160(4) 0.0208(4) -0.0165(4)
C51 0.0309(17) 0.038(2) 0.0394(19) -0.0028(15) 0.0048(14) -0.0014(15)
Cl71 0.0488(5) 0.0516(6) 0.0381(5) 0.0005(4) 0.0104(4) -0.0088(4)
Cl72 0.0627(6) 0.0355(5) 0.0425(5) -0.0034(4) -0.0066(4) -0.0053(4)
C71 0.042(2) 0.0329(19) 0.041(2) 0.0015(15) 0.0052(16) 0.0009(15)

loop_
_atom_type_symbol
_atom_type_description
_atom_type_scat_dispersion_real
_atom_type_scat_dispersion_imag
_atom_type_scat_source
C C 0.0181 0.0091 'International Tables Vol C Tables 4.2.6.8 and 6.1.1.4'
H H 0.0000 0.0000 'International Tables Vol C Tables 4.2.6.8 and 6.1.1.4'
Cl Cl 0.3639 0.7018 'International Tables Vol C Tables 4.2.6.8 and 6.1.1.4'
N N 0.0311 0.0180 'International Tables Vol C Tables 4.2.6.8 and 6.1.1.4'
P P 0.2955 0.4335 'International Tables Vol C Tables 4.2.6.8 and 6.1.1.4'
Pd Pd 0.1215 3.9337 'International Tables Vol C Tables 4.2.6.8 and 6.1.1.4'

loop_
_exptl_crystal_face_index_h
_exptl_crystal_face_index_k
_exptl_crystal_face_index_l
_exptl_crystal_face_perp_dist
_exptl_oxdiff_crystal_face_indexfrac_h
_exptl_oxdiff_crystal_face_indexfrac_k
_exptl_oxdiff_crystal_face_indexfrac_l
_exptl_oxdiff_crystal_face_x
_exptl_oxdiff_crystal_face_y
_exptl_oxdiff_crystal_face_z
-1 -13 -5 0.0288 -1.0000 -12.9999 -5.0000 0.0216 0.2868 0.9909
1 13 5 0.0288 1.0000 12.9999 5.0000 -0.0216 -0.2868 -0.9909
-2 -7 8 0.1242 -2.0000 -7.0000 8.0000 0.0955 -0.9452 0.2786
-7 4 0 0.0100 -7.0000 4.0000 -0.0000 0.9595 -0.0266 -0.1052
7 -4 0 0.0100 7.0000 -4.0000 0.0000 -0.9595 0.0266 0.1052
2 13 -4 0.1054 2.0000 12.9999 -4.0000 -0.0622 0.6358 -0.7713
1 -1 -9 0.1112 1.0000 -1.0000 -9.0000 -0.0528 0.9068 0.2838

loop_
_geom_angle_atom_site_label_1
_geom_angle_atom_site_label_2
_geom_angle_atom_site_label_3
_geom_angle
Cl1 Pd Cl2 92.87(2)
P Pd Cl1 88.89(2)
P Pd Cl2 175.22(3)
N1 Pd Cl1 172.48(7)
N1 Pd Cl2 94.63(7)
N1 Pd P 83.59(7)
N2 P Pd 101.07(8)
N2 P C20 105.13(12)
N2 P C26 106.90(12)
C20 P Pd 122.31(10)
C20 P C26 108.75(13)
C26 P Pd 111.22(9)
C1 N1 Pd 118.12(19)
C1 N1 C2 118.3(2)
C2 N1 Pd 123.53(17)
C1 N2 P 115.10(18)
C1 N2 C11 119.5(2)
C11 N2 P 122.65(18)
N1 C1 N2 121.5(2)
N1 C1 H1 122.8(18)
N2 C1 H1 115.8(18)
C3 C2 N1 119.2(2)
C3 C2 C7 121.6(3)
C7 C2 N1 119.2(2)
C2 C3 C8 121.1(3)
C4 C3 C2 117.7(3)
C4 C3 C8 121.2(3)
C3 C4 H4 118.8
C5 C4 C3 122.5(3)
C5 C4 H4 118.8
C4 C5 C6 118.1(3)
C4 C5 C9 121.4(3)
C6 C5 C9 120.5(3)
C5 C6 H6 119.0
C5 C6 C7 121.9(3)
C7 C6 H6 119.0
C2 C7 C10 121.1(3)
C6 C7 C2 118.2(3)
C6 C7 C10 120.7(3)
C3 C8 H8A 109.5
C3 C8 H8B 109.5
C3 C8 H8C 109.5
H8A C8 H8B 109.5
H8A C8 H8C 109.5
H8B C8 H8C 109.5
C5 C9 H9A 109.5
C5 C9 H9B 109.5
C5 C9 H9C 109.5
H9A C9 H9B 109.5
H9A C9 H9C 109.5
H9B C9 H9C 109.5
C7 C10 H10A 109.5
C7 C10 H10B 109.5
C7 C10 H10C 109.5
H10A C10 H10B 109.5
H10A C10 H10C 109.5
H10B C10 H10C 109.5
C12 C11 N2 120.5(3)
C16 C11 N2 118.0(2)
C16 C11 C12 121.4(3)
C11 C12 C17 123.1(3)
C13 C12 C11 117.5(3)
C13 C12 C17 119.5(3)
C12 C13 H13 118.8
C14 C13 C12 122.4(3)
C14 C13 H13 118.8
C13 C14 C15 118.3(3)
C13 C14 C18 121.3(3)
C15 C14 C18 120.4(3)
C14 C15 H15 119.0
C16 C15 C14 121.9(3)
C16 C15 H15 119.0
C11 C16 C19 122.4(3)
C15 C16 C11 118.5(3)
C15 C16 C19 119.1(3)
C12 C17 H17A 109.5
C12 C17 H17B 109.5
C12 C17 H17C 109.5
H17A C17 H17B 109.5
H17A C17 H17C 109.5
H17B C17 H17C 109.5
C14 C18 H18A 109.5
C14 C18 H18B 109.5
C14 C18 H18C 109.5
H18A C18 H18B 109.5
H18A C18 H18C 109.5
H18B C18 H18C 109.5
C16 C19 H19A 109.5
C16 C19 H19B 109.5
C16 C19 H19C 109.5
H19A C19 H19B 109.5
H19A C19 H19C 109.5
H19B C19 H19C 109.5
C21 C20 P 119.5(2)
C25 C20 P 120.9(2)
C25 C20 C21 119.4(3)
C20 C21 H21 120.0
C22 C21 C20 119.9(3)
C22 C21 H21 120.0
C21 C22 H22 119.9
C21 C22 C23 120.2(3)
C23 C22 H22 119.9
C22 C23 H23 119.8
C22 C23 C24 120.4(3)
C24 C23 H23 119.8
C23 C24 H24 120.2
C25 C24 C23 119.6(3)
C25 C24 H24 120.2
C20 C25 H25 119.8
C24 C25 C20 120.4(3)
C24 C25 H25 119.8
C27 C26 P 117.4(2)
C31 C26 P 122.5(2)
C31 C26 C27 119.9(3)
C26 C27 H27 119.9
C28 C27 C26 120.2(3)
C28 C27 H27 119.9
C27 C28 H28 120.2
C27 C28 C29 119.7(3)
C29 C28 H28 120.2
C28 C29 H29 119.8
C30 C29 C28 120.4(3)
C30 C29 H29 119.8
C29 C30 H30 119.7
C29 C30 C31 120.6(3)
C31 C30 H30 119.7
C26 C31 H31 120.4
C30 C31 C26 119.1(3)
C30 C31 H31 120.4
Cl61 C61 Cl62 114.1(2)
Cl61 C61 H61A 108.7
Cl61 C61 H61B 108.7
Cl62 C61 H61A 108.7
Cl62 C61 H61B 108.7
H61A C61 H61B 107.6
Cl51 C51 Cl52 110.55(19)
Cl51 C51 H51A 109.5
Cl51 C51 H51B 109.5
Cl52 C51 H51A 109.5
Cl52 C51 H51B 109.5
H51A C51 H51B 108.1
Cl71 C71 H71A 109.4
Cl71 C71 H71B 109.4
Cl72 C71 Cl71 111.3(2)
Cl72 C71 H71A 109.4
Cl72 C71 H71B 109.4
H71A C71 H71B 108.0

loop_
_geom_bond_atom_site_label_1
_geom_bond_atom_site_label_2
_geom_bond_distance
Pd Cl1 2.3097(6)
Pd Cl2 2.3506(7)
Pd P 2.1823(7)
Pd N1 2.043(2)
P N2 1.737(2)
P C20 1.790(3)
P C26 1.801(3)
N1 C1 1.295(4)
N1 C2 1.441(3)
N2 C1 1.365(4)
N2 C11 1.459(3)
C1 H1 1.03(3)
C2 C3 1.398(4)
C2 C7 1.398(4)
C3 C4 1.393(4)
C3 C8 1.502(4)
C4 H4 0.9500
C4 C5 1.386(4)
C5 C6 1.391(4)
C5 C9 1.507(4)
C6 H6 0.9500
C6 C7 1.392(4)
C7 C10 1.500(4)
C8 H8A 0.9800
C8 H8B 0.9800
C8 H8C 0.9800
C9 H9A 0.9800
C9 H9B 0.9800
C9 H9C 0.9800
C10 H10A 0.9800
C10 H10B 0.9800
C10 H10C 0.9800
C11 C12 1.400(4)
C11 C16 1.397(4)
C12 C13 1.398(4)
C12 C17 1.500(4)
C13 H13 0.9500
C13 C14 1.379(5)
C14 C15 1.389(5)
C14 C18 1.512(5)
C15 H15 0.9500
C15 C16 1.384(4)
C16 C19 1.509(4)
C17 H17A 0.9800
C17 H17B 0.9800
C17 H17C 0.9800
C18 H18A 0.9800
C18 H18B 0.9800
C18 H18C 0.9800
C19 H19A 0.9800
C19 H19B 0.9800
C19 H19C 0.9800
C20 C21 1.399(4)
C20 C25 1.396(4)
C21 H21 0.9500
C21 C22 1.383(4)
C22 H22 0.9500
C22 C23 1.383(5)
C23 H23 0.9500
C23 C24 1.392(5)
C24 H24 0.9500
C24 C25 1.381(4)
C25 H25 0.9500
C26 C27 1.398(4)
C26 C31 1.392(4)
C27 H27 0.9500
C27 C28 1.380(4)
C28 H28 0.9500
C28 C29 1.385(4)
C29 H29 0.9500
C29 C30 1.377(5)
C30 H30 0.9500
C30 C31 1.389(4)
C31 H31 0.9500
Cl61 C61 1.735(4)
Cl62 C61 1.752(4)
C61 H61A 0.9900
C61 H61B 0.9900
Cl51 C51 1.753(4)
Cl52 C51 1.761(4)
C51 H51A 0.9900
C51 H51B 0.9900
Cl71 C71 1.766(4)
Cl72 C71 1.750(4)
C71 H71A 0.9900
C71 H71B 0.9900

loop_
_geom_torsion_atom_site_label_1
_geom_torsion_atom_site_label_2
_geom_torsion_atom_site_label_3
_geom_torsion_atom_site_label_4
_geom_torsion
Pd P N2 C1 -7.3(2)
Pd P N2 C11 153.72(19)
Pd P C20 C21 -10.3(3)
Pd P C20 C25 175.16(19)
Pd P C26 C27 60.3(2)
Pd P C26 C31 -114.6(2)
Pd N1 C1 N2 3.5(3)
Pd N1 C2 C3 -83.9(3)
Pd N1 C2 C7 93.1(3)
P N2 C1 N1 3.2(3)
P N2 C11 C12 87.1(3)
P N2 C11 C16 -90.2(3)
P C20 C21 C22 -173.9(2)
P C20 C25 C24 174.8(2)
P C26 C27 C28 -177.3(2)
P C26 C31 C30 177.0(2)
N1 C2 C3 C4 179.1(2)
N1 C2 C3 C8 -1.1(4)
N1 C2 C7 C6 -179.6(2)
N1 C2 C7 C10 0.5(4)
N2 P C20 C21 103.7(2)
N2 P C20 C25 -70.9(3)
N2 P C26 C27 -49.1(3)
N2 P C26 C31 136.0(2)
N2 C11 C12 C13 -176.6(2)
N2 C11 C12 C17 3.4(4)
N2 C11 C16 C15 177.3(2)
N2 C11 C16 C19 -3.7(4)
C1 N1 C2 C3 94.8(3)
C1 N1 C2 C7 -88.3(3)
C1 N2 C11 C12 -112.7(3)
C1 N2 C11 C16 70.0(3)
C2 N1 C1 N2 -175.2(2)
C2 C3 C4 C5 0.0(4)
C3 C2 C7 C6 -2.7(4)
C3 C2 C7 C10 177.4(3)
C3 C4 C5 C6 -1.6(5)
C3 C4 C5 C9 177.7(3)
C4 C5 C6 C7 1.1(4)
C5 C6 C7 C2 1.0(4)
C5 C6 C7 C10 -179.1(3)
C7 C2 C3 C4 2.2(4)
C7 C2 C3 C8 -178.0(3)
C8 C3 C4 C5 -179.9(3)
C9 C5 C6 C7 -178.2(3)
C11 N2 C1 N1 -158.4(2)
C11 C12 C13 C14 -0.7(4)
C12 C11 C16 C15 -0.1(4)
C12 C11 C16 C19 179.0(3)
C12 C13 C14 C15 0.0(5)
C12 C13 C14 C18 -179.1(3)
C13 C14 C15 C16 0.7(5)
C14 C15 C16 C11 -0.7(4)
C14 C15 C16 C19 -179.7(3)
C16 C11 C12 C13 0.7(4)
C16 C11 C12 C17 -179.3(3)
C17 C12 C13 C14 179.3(3)
C18 C14 C15 C16 179.8(3)
C20 P N2 C1 -135.4(2)
C20 P N2 C11 25.6(2)
C20 P C26 C27 -162.2(2)
C20 P C26 C31 22.9(3)
C20 C21 C22 C23 -1.2(5)
C21 C20 C25 C24 0.2(4)
C21 C22 C23 C24 0.8(5)
C22 C23 C24 C25 0.2(5)
C23 C24 C25 C20 -0.7(5)
C25 C20 C21 C22 0.7(4)
C26 P N2 C1 109.1(2)
C26 P N2 C11 -89.9(2)
C26 P C20 C21 -142.1(2)
C26 P C20 C25 43.3(3)
C26 C27 C28 C29 0.9(5)
C27 C26 C31 C30 2.2(4)
C27 C28 C29 C30 0.4(5)
C28 C29 C30 C31 -0.4(5)
C29 C30 C31 C26 -0.9(5)
C31 C26 C27 C28 -2.3(4)
